data_2012029
loop_
_publ_author_name
'Davison, Jo C.'
'Foreman, Mark R. St.-J.'
'Howie, R. Alan'
'Plater, M. John'
'Skakle, Janet M.S.'

_publ_section_title
;
 A new polymorph, form <i>C</i>, of
 [1,2-bis(diphenylphosphino)ethane]dichloronickel(II)
;
_journal_issue 6
_journal_name_full 'Acta Crystallographica Section C'
_journal_page_first 690
_journal_page_last 693
_journal_paper_doi 10.1107/S0108270101003961
_journal_volume 57
_journal_year 2001
_chemical_formula_iupac '[NiCl2 (C26 H24 P2)]'
_chemical_formula_moiety 'C26 H24 Cl2 Ni P2'
_chemical_formula_sum 'C26 H24 Cl2 Ni P2'
_chemical_formula_weight 528.0
_chemical_name_systematic
;
Dichloro[1,2-bis(diphenylphosphino)ethane]nickel(II) (form C at 150 K)
;
_space_group_IT_number 5
_symmetry_cell_setting monoclinic
_symmetry_space_group_name_Hall 'I 2y'
_symmetry_space_group_name_H-M 'I 1 2 1'
_audit_creation_method SHELXL97
_cell_angle_alpha 90
_cell_angle_beta 105.983(5)
_cell_angle_gamma 90
_cell_formula_units_Z 2
_cell_length_a 12.4551(14)
_cell_length_b 7.9901(8)
_cell_length_c 13.0350(19)
_cell_measurement_reflns_used 5686
_cell_measurement_temperature 150(2)
_cell_measurement_theta_max 27.5
_cell_measurement_theta_min 3.0
_cell_volume 1247.1(3)
_computing_cell_refinement 'DENZO and COLLECT'
_computing_data_collection 'DENZO (Otwinowski & Minor, 1997) and COLLECT (Hooft, 1998)'
_computing_data_reduction 'DENZO and COLLECT'
_computing_molecular_graphics 'Ortep3 for Windows (Farrugia, 1997)'
_computing_publication_material SHELXL97
_computing_structure_refinement 'SHELXL97 (Sheldrick, 1997)'
_computing_structure_solution 'SHELXS86 (Sheldrick, 1990)'
_diffrn_ambient_temperature 150(2)
_diffrn_detector_area_resol_mean 9.091
_diffrn_measured_fraction_theta_full .492
_diffrn_measured_fraction_theta_max .492
_diffrn_measurement_device_type Kappa-CCD
_diffrn_measurement_method '\f and \w scans'
_diffrn_radiation_monochromator graphite
_diffrn_radiation_source 'Enraf Nonius FR591 rotating anode'
_diffrn_radiation_type MoK\a
_diffrn_radiation_wavelength .71073
_diffrn_reflns_av_R_equivalents .064
_diffrn_reflns_av_sigmaI/netI .099
_diffrn_reflns_limit_h_max 12
_diffrn_reflns_limit_h_min -15
_diffrn_reflns_limit_k_max 10
_diffrn_reflns_limit_k_min -8
_diffrn_reflns_limit_l_max 16
_diffrn_reflns_limit_l_min -13
_diffrn_reflns_number 5686
_diffrn_reflns_theta_full 27.50
_diffrn_reflns_theta_max 27.5
_diffrn_reflns_theta_min 3.0
_diffrn_standards_decay_% none
_exptl_absorpt_coefficient_mu 1.132
_exptl_absorpt_correction_T_max .999
_exptl_absorpt_correction_T_min .887
_exptl_absorpt_correction_type multi-scan
_exptl_absorpt_process_details '(SORTAV; Blessing, 1995, 1997)'
_exptl_crystal_colour brown_yellow
_exptl_crystal_density_diffrn 1.406
_exptl_crystal_density_method 'not measured'
_exptl_crystal_description needle
_exptl_crystal_F_000 544
_exptl_crystal_size_max .20
_exptl_crystal_size_mid .03
_exptl_crystal_size_min .03
_refine_diff_density_max .54
_refine_diff_density_min -.58
_refine_ls_abs_structure_details '(Flack, 1983)'
_refine_ls_abs_structure_Flack .01(2)
_refine_ls_extinction_method none
_refine_ls_goodness_of_fit_ref 1.04
_refine_ls_hydrogen_treatment constr
_refine_ls_matrix_type full
_refine_ls_number_parameters 141
_refine_ls_number_reflns 2686
_refine_ls_number_restraints 1
_refine_ls_restrained_S_all 1.04
_refine_ls_R_factor_all .084
_refine_ls_R_factor_gt .050
_refine_ls_shift/su_max <0.001
_refine_ls_shift/su_mean .000
_refine_ls_structure_factor_coef Fsqd
_refine_ls_weighting_details 'calc w=1/[\s^2^(Fo^2^)+(0.0296P)^2^+0.0327P] where P=(Fo^2^+2Fc^2^)/3'
_refine_ls_weighting_scheme calc
_refine_ls_wR_factor_ref .105
_reflns_number_gt 1946
_reflns_number_total 2686
_reflns_threshold_expression I>2\s(I)
_cod_data_source_file gg1036.cif
_cod_data_source_block C(150)
_cod_original_sg_symbol_H-M 'I 2'
_cod_database_code 2012029
_cod_database_fobs_code 2012029

loop_
_symmetry_equiv_pos_as_xyz
'x, y, z'
'-x, y, -z'
'x+1/2, y+1/2, z+1/2'
'-x+1/2, y+1/2, -z+1/2'

loop_
_atom_site_label
_atom_site_fract_x
_atom_site_fract_y
_atom_site_fract_z
_atom_site_U_iso_or_equiv
_atom_site_adp_type
_atom_site_calc_flag
_atom_site_refinement_flags
_atom_site_occupancy
_atom_site_disorder_assembly
_atom_site_disorder_group
_atom_site_type_symbol
Ni .0000 .00232(10) .0000 .0292(2) Uani d S 1 . . Ni
Cl -.12373(12) .18440(10) .02446(11) .0361(4) Uani d . 1 . . Cl
P -.11397(13) -.19118(12) .01230(11) .0328(4) Uani d . 1 . . P
C1 -.0589(4) -.3925(5) -.0186(5) .0511(15) Uani d . 1 . . C
H1A -.0895 -.4844 .0159 .061 Uiso calc R 1 . . H
H1B -.0823 -.4114 -.0967 .061 Uiso calc R 1 . . H
C2 -.1253(4) -.2100(5) .1465(4) .0335(11) Uani d . 1 . . C
C3 -.0519(4) -.1211(6) .2281(4) .0381(11) Uani d . 1 . . C
H3 .0042 -.0532 .2125 .046 Uiso calc R 1 . . H
C4 -.0598(4) -.1304(6) .3316(4) .0463(13) Uani d . 1 . . C
H4 -.0094 -.0685 .3864 .056 Uiso calc R 1 . . H
C5 -.1396(5) -.2279(6) .3558(4) .0466(13) Uani d . 1 . . C
H5 -.1455 -.2325 .4268 .056 Uiso calc R 1 . . H
C6 -.2112(4) -.3190(7) .2765(4) .0485(13) Uani d . 1 . . C
H6 -.2664 -.3876 .2931 .058 Uiso calc R 1 . . H
C7 -.2036(4) -.3118(6) .1727(4) .0479(14) Uani d . 1 . . C
H7 -.2526 -.3773 .1189 .058 Uiso calc R 1 . . H
C8 -.2531(4) -.1743(5) -.0763(4) .0377(12) Uani d . 1 . . C
C9 -.3384(4) -.1065(7) -.0432(4) .0533(14) Uani d . 1 . . C
H9 -.3254 -.0718 .0289 .064 Uiso calc R 1 . . H
C10 -.4453(5) -.0874(7) -.1145(4) .0659(17) Uani d . 1 . . C
H10 -.5042 -.0402 -.0907 .079 Uiso calc R 1 . . H
C11 -.4641(5) -.1373(7) -.2190(5) .0574(15) Uani d . 1 . . C
H11 -.5363 -.1259 -.2674 .069 Uiso calc R 1 . . H
C12 -.3795(6) -.2026(7) -.2529(5) .0620(16) Uani d . 1 . . C
H12 -.3925 -.2372 -.3250 .074 Uiso calc R 1 . . H
C13 -.2737(5) -.2192(7) -.1825(4) .0541(15) Uani d . 1 . . C
H13 -.2145 -.2620 -.2078 .065 Uiso calc R 1 . . H

loop_
_atom_site_aniso_label
_atom_site_aniso_U_11
_atom_site_aniso_U_22
_atom_site_aniso_U_33
_atom_site_aniso_U_12
_atom_site_aniso_U_13
_atom_site_aniso_U_23
Ni .0407(5) .0235(4) .0315(5) .000 .0235(3) .000
Cl .0486(9) .0256(6) .0435(8) .0021(6) .0286(7) -.0019(5)
P .0414(9) .0268(6) .0384(8) -.0027(6) .0245(7) -.0014(6)
C1 .084(4) .020(2) .067(4) .001(2) .050(4) .000(2)
C2 .035(3) .034(2) .037(3) .008(2) .020(2) .010(2)
C3 .042(3) .042(3) .035(3) -.004(2) .018(2) .007(2)
C4 .050(3) .049(3) .042(3) .003(3) .017(3) .007(2)
C5 .052(3) .058(3) .036(3) .008(3) .023(3) .008(3)
C6 .046(3) .064(3) .042(3) -.009(3) .024(3) .011(3)
C7 .042(3) .062(3) .046(3) -.009(3) .022(3) .006(3)
C8 .047(3) .036(3) .034(3) -.010(2) .019(2) -.0011(19)
C9 .049(3) .070(4) .039(3) .015(3) .008(3) -.016(3)
C10 .061(4) .092(4) .043(4) .013(3) .011(3) -.010(3)
C11 .059(4) .073(4) .035(3) -.012(3) .003(3) .006(3)
C12 .073(5) .084(4) .029(3) -.026(3) .014(3) -.002(3)
C13 .062(4) .067(4) .042(3) -.014(3) .029(3) -.019(3)

loop_
_atom_type_symbol
_atom_type_description
_atom_type_scat_dispersion_real
_atom_type_scat_dispersion_imag
_atom_type_scat_source
C C .0033 .0016 'International Tables Vol C Tables 4.2.6.8 and 6.1.1.4'
H H .0000 .0000 'International Tables Vol C Tables 4.2.6.8 and 6.1.1.4'
Cl Cl .1484 .1585 'International Tables Vol C Tables 4.2.6.8 and 6.1.1.4'
Ni Ni .3393 1.1124 'International Tables Vol C Tables 4.2.6.8 and 6.1.1.4'
P P .1023 .0942 'International Tables Vol C Tables 4.2.6.8 and 6.1.1.4'

loop_
_geom_angle_atom_site_label_1
_geom_angle_atom_site_label_2
_geom_angle_atom_site_label_3
_geom_angle_site_symmetry_1
_geom_angle_site_symmetry_3
_geom_angle
P Ni P . 2 87.18(7)
P Ni Cl . 2 173.87(6)
P Ni Cl 2 2 87.78(4)
P Ni Cl . . 87.78(4)
P Ni Cl 2 . 173.87(6)
Cl Ni Cl 2 . 97.45(7)
C2 P C8 . . 108.1(2)
C2 P C1 . . 105.9(2)
C8 P C1 . . 106.0(2)
C2 P Ni . . 111.42(17)
C8 P Ni . . 116.05(15)
C1 P Ni . . 108.77(16)
C1 C1 P 2 . 109.9(3)
C1 C1 H1A 2 . 109.7
P C1 H1A . . 109.7
C1 C1 H1B 2 . 109.7
P C1 H1B . . 109.7
H1A C1 H1B . . 108.2
C7 C2 C3 . . 118.1(4)
C7 C2 P . . 122.6(4)
C3 C2 P . . 119.3(3)
C4 C3 C2 . . 120.7(4)
C4 C3 H3 . . 119.6
C2 C3 H3 . . 119.6
C5 C4 C3 . . 120.5(5)
C5 C4 H4 . . 119.7
C3 C4 H4 . . 119.7
C4 C5 C6 . . 119.5(5)
C4 C5 H5 . . 120.3
C6 C5 H5 . . 120.3
C5 C6 C7 . . 120.5(5)
C5 C6 H6 . . 119.7
C7 C6 H6 . . 119.7
C2 C7 C6 . . 120.6(5)
C2 C7 H7 . . 119.7
C6 C7 H7 . . 119.7
C9 C8 C13 . . 118.2(5)
C9 C8 P . . 121.4(4)
C13 C8 P . . 120.2(4)
C8 C9 C10 . . 120.8(5)
C8 C9 H9 . . 119.6
C10 C9 H9 . . 119.6
C11 C10 C9 . . 119.7(6)
C11 C10 H10 . . 120.2
C9 C10 H10 . . 120.2
C12 C11 C10 . . 119.9(5)
C12 C11 H11 . . 120.0
C10 C11 H11 . . 120.0
C11 C12 C13 . . 120.2(5)
C11 C12 H12 . . 119.9
C13 C12 H12 . . 119.9
C8 C13 C12 . . 121.1(5)
C8 C13 H13 . . 119.4
C12 C13 H13 . . 119.4

loop_
_geom_bond_atom_site_label_1
_geom_bond_atom_site_label_2
_geom_bond_site_symmetry_2
_geom_bond_distance
_geom_bond_publ_flag
Ni P . 2.1346(13) ?
Ni P 2 2.1346(13) ?
Ni Cl 2 2.2054(13) ?
Ni Cl . 2.2054(13) ?
P C2 . 1.800(4) ?
P C8 . 1.804(5) ?
P C1 . 1.836(4) ?
C1 C1 2 1.413(10) ?
C1 H1A . .9900 ?
C1 H1B . .9900 ?
C2 C7 . 1.383(6) ?
C2 C3 . 1.392(6) ?
C3 C4 . 1.381(7) ?
C3 H3 . .9500 ?
C4 C5 . 1.366(7) ?
C4 H4 . .9500 ?
C5 C6 . 1.373(7) ?
C5 H5 . .9500 ?
C6 C7 . 1.384(7) ?
C6 H6 . .9500 ?
C7 H7 . .9500 ?
C8 C9 . 1.364(7) ?
C8 C13 . 1.384(7) ?
C9 C10 . 1.407(8) ?
C9 H9 . .9500 ?
C10 C11 . 1.376(7) ?
C10 H10 . .9500 ?
C11 C12 . 1.354(8) ?
C11 H11 . .9500 ?
C12 C13 . 1.388(8) ?
C12 H12 . .9500 ?
C13 H13 . .9500 ?

loop_
_geom_hbond_atom_site_label_D
_geom_hbond_atom_site_label_H
_geom_hbond_atom_site_label_A
_geom_hbond_site_symmetry_A
_geom_hbond_distance_DH
_geom_hbond_distance_HA
_geom_hbond_distance_DA
_geom_hbond_angle_DHA
C1 H1A Cl 1_545 .99 2.69 3.556(4) 147
C12 H12 Cl 4_444 .95 2.74 3.664(6) 166

loop_
_geom_torsion_atom_site_label_1
_geom_torsion_atom_site_label_2
_geom_torsion_atom_site_label_3
_geom_torsion_atom_site_label_4
_geom_torsion_site_symmetry_1
_geom_torsion_site_symmetry_3
_geom_torsion_site_symmetry_4
_geom_torsion
P Ni P C2 2 . . 106.36(17)
Cl Ni P C2 . . . -70.14(15)
P Ni P C8 2 . . -129.38(19)
Cl Ni P C8 . . . 54.11(17)
P Ni P C1 2 . . -10.0(2)
Cl Ni P C1 . . . 173.5(2)
C2 P C1 C1 . . 2 -85.2(5)
C8 P C1 C1 . . 2 160.1(5)
Ni P C1 C1 . . 2 34.6(5)
C8 P C2 C7 . . . 43.2(4)
C1 P C2 C7 . . . -70.0(4)
Ni P C2 C7 . . . 171.9(3)
C8 P C2 C3 . . . -137.6(4)
C1 P C2 C3 . . . 109.1(4)
Ni P C2 C3 . . . -9.0(4)
C7 C2 C3 C4 . . . -2.0(7)
P C2 C3 C4 . . . 178.8(4)
C2 C3 C4 C5 . . . .3(7)
C3 C4 C5 C6 . . . 1.0(8)
C4 C5 C6 C7 . . . -.5(8)
C3 C2 C7 C6 . . . 2.6(7)
P C2 C7 C6 . . . -178.3(4)
C5 C6 C7 C2 . . . -1.4(7)
C2 P C8 C9 . . . 28.5(5)
C1 P C8 C9 . . . 141.7(4)
Ni P C8 C9 . . . -97.4(4)
C2 P C8 C13 . . . -156.2(4)
C1 P C8 C13 . . . -43.0(4)
Ni P C8 C13 . . . 77.8(4)
C13 C8 C9 C10 . . . 1.8(8)
P C8 C9 C10 . . . 177.2(4)
C8 C9 C10 C11 . . . -.1(9)
C9 C10 C11 C12 . . . -.7(9)
C10 C11 C12 C13 . . . -.1(9)
C9 C8 C13 C12 . . . -2.7(8)
P C8 C13 C12 . . . -178.1(4)
C11 C12 C13 C8 . . . 1.9(8)
P C1 C1 P . 2 2 -42.7(6)
